data_4003942
loop_
_publ_author_name
'Cho, Jung'
'Yun, Yifeng'
'Xu, Hongyi'
'Sun, Junliang'
'Burton, Allen W.'
'Strohmaier, Karl G.'
'Terefenko, Gene'
'Vroman, Hilda'
'Afeworki, Mobae'
'Cao, Guang'
'Wang, Hao'
'Zou, Xiaodong'
'Willhammar, Tom'

_publ_section_title
;
 EMM-25: The Structure of Two-Dimensional 11 \\times 10 Medium-Pore
 Borosilicate Zeolite Unraveled Using 3D Electron Diffraction
;
_journal_name_full 'Chemistry of Materials'
_journal_paper_doi 10.1021/acs.chemmater.1c00892
_journal_year 2021
_chemical_formula_sum 'N0.52 O35.5 Si14.4'
_chemical_formula_weight 979.69
_space_group_IT_number 63
_space_group_name_Hall '-C 2c 2'
_space_group_name_H-M_alt 'C m c m'
_symmetry_cell_setting orthorhombic
_symmetry_space_group_name_H-M 'C m c m'
_audit_creation_date 2019-09-09T12:22
_audit_creation_method 'from EXP file using GSAS2CIF'
_audit_update_record ' 2019-09-09T12:22  Initial CIF as created by GSAS2CIF'
_cell_angle_alpha 90.0
_cell_angle_beta 90.0
_cell_angle_gamma 90.0
_cell_formula_units_Z 8
_cell_length_a 11.036236(35)
_cell_length_b 22.98504(17)
_cell_length_c 24.80596(12)
_cell_measurement_temperature 293
_cell_volume 6292.49(6)
_computing_structure_refinement GSAS
_diffrn_ambient_temperature 293
_diffrn_measurement_device_type 'beamline 11-BM at Argonne National Laboratory'
_pd_block_id 2019-09-09T12:22|CLEANREFINEMENT_phase1|allen||
_pd_phase_name 'from X:/Software/GSAS/MyWork/EMM25NewSampleAsMadeB11M/Rietveldafte'
_refine_ls_goodness_of_fit_all 0.72
_refine_ls_matrix_type full
_refine_ls_number_parameters 147
_refine_ls_number_restraints 173
_refine_ls_shift/su_max 1.32
_refine_ls_shift/su_mean 0.10
_cod_data_source_file cm1c00892_si_004.cif
_cod_data_source_block CLEANREFINEMENT_phase_1
_cod_original_cell_volume 6292.49(5)
_cod_original_formula_sum 'N0.52 O35.50 Si14.40'
_cod_database_code 4003942

loop_
_symmetry_equiv_pos_site_id
_symmetry_equiv_pos_as_xyz
1 +x,+y,+z
2 -x,+y,+z
3 +x,-y,+z+1/2
4 -x,-y,+z+1/2
-1 -x,-y,-z
-2 +x,-y,-z
-3 -x,+y,-z+1/2
-4 +x,+y,-z+1/2
101 +x+1/2,+y+1/2,+z
102 -x+1/2,+y+1/2,+z
103 +x+1/2,-y+1/2,+z+1/2
104 -x+1/2,-y+1/2,+z+1/2
-101 -x+1/2,-y+1/2,-z
-102 +x+1/2,-y+1/2,-z
-103 -x+1/2,+y+1/2,-z+1/2
-104 +x+1/2,+y+1/2,-z+1/2

loop_
_atom_site_type_symbol
_atom_site_label
_atom_site_fract_x
_atom_site_fract_y
_atom_site_fract_z
_atom_site_occupancy
_atom_site_thermal_displace_type
_atom_site_U_iso_or_equiv
_atom_site_symmetry_multiplicity
Si Si1 0.3594(7) 0.6320(4) 0.34723(35) 0.5 Uiso 0.022 16
Si Si2 0.2599(7) 0.8765(4) 0.34863(34) 0.5 Uiso 0.022 16
Si Si3 0.2612(7) 0.5633(5) 0.4402(4) 0.45 Uiso 0.022 16
Si Si4 0.3584(6) 0.5631(5) 0.5562(4) 0.5 Uiso 0.022 16
Si Si5 0.3598(7) 0.7615(5) 0.31292(26) 0.5 Uiso 0.022 16
O O6 0.2734(10) 0.8073(4) 0.3422(5) 0.5 Uiso 0.02441 16
O O7 0.3275(22) 0.6996(4) 0.3404(5) 0.5 Uiso 0.02441 16
O O8 0.3066(14) 0.5005(5) 0.4170(5) 0.5 Uiso 0.02441 16
O O9 0.6185(5) 0.0661(5) 0.4512(5) 0.5 Uiso 0.02441 16
O O10 0.3311(11) 0.5786(6) 0.49469(32) 0.5 Uiso 0.02441 16
O O11 0.2933(10) 0.6138(5) 0.59133(34) 0.5 Uiso 0.02441 16
O O12 0.3829(5) 0.9055(5) 0.3654(4) 0.5 Uiso 0.02441 16
O O13 0.2833(9) 0.6139(5) 0.3979(4) 0.5 Uiso 0.02441 16
O O14 0.3388(9) 0.4004(5) 0.19412(35) 0.5 Uiso 0.02441 16
O O15 0.3282(10) 0.5958(5) 0.2955(4) 0.5 Uiso 0.02441 16
Si Si16 0.6409(7) 0.6315(4) 0.15365(35) 0.5 Uiso 0.022 16
Si Si17 0.7417(7) 0.8774(4) 0.1518(4) 0.5 Uiso 0.022 16
Si Si18 0.7375(7) 0.5661(5) 0.0580(4) 0.5 Uiso 0.022 16
Si Si19 0.6414(6) 0.5616(5) 0.9411(4) 0.5 Uiso 0.022 16
O O20 0.7260(10) 0.8084(4) 0.1594(5) 0.5 Uiso 0.02441 16
O O21 0.6767(22) 0.6993(4) 0.1583(5) 0.5 Uiso 0.02441 16
O O22 0.6926(13) 0.5009(5) 0.0744(5) 0.5 Uiso 0.02441 16
O O23 0.3806(5) 0.0742(5) 0.0675(5) 0.5 Uiso 0.02441 16
O O24 0.7087(11) 0.5797(6) 0.99552(32) 0.5 Uiso 0.02441 16
O O25 0.6674(9) 0.6130(5) 0.8978(4) 0.5 Uiso 0.02441 16
O O26 0.6180(5) 0.9102(5) 0.1580(5) 0.5 Uiso 0.02441 16
O O27 0.6653(10) 0.6130(5) 0.09282(33) 0.5 Uiso 0.02441 16
O O28 0.7110(9) 0.4029(5) 0.2946(4) 0.5 Uiso 0.02441 16
O O29 0.7246(8) 0.5952(5) 0.19294(34) 0.5 Uiso 0.02441 16
O O30 0.1178(4) 0.5605(4) 0.2604(5) 0.5 Uiso 0.02441 16
O O31 0.3148(9) 0.50134(28) 0.2408(4) 0.5 Uiso 0.02441 16
O O32 2.69365 0.24581 0.4977 0.26 Uiso 0.17154 16
O O33 2.25354 0.19875 0.50334 0.26 Uiso 0.17154 16
O O34 2.53386 0.24461 0.2892 0.26 Uiso 0.17154 16
O O35 2.34234 0.24893 0.48781 0.26 Uiso 0.17154 16
N N36 2.47219 0.22692 0.48841 0.26 Uiso 0.17154 16
O O37 2.54684 0.21208 0.23412 0.26 Uiso 0.17154 16
O O38 2.55015 0.20205 0.33691 0.26 Uiso 0.17154 16
O O39 2.89973 0.23439 0.45671 0.26 Uiso 0.17154 16
O O40 2.56904 0.27491 0.49178 0.26 Uiso 0.17154 16
O O41 2.52697 0.23629 0.38935 0.26 Uiso 0.17154 16
O O42 2.91825 0.2585 0.51453 0.26 Uiso 0.17154 16
O O43 2.76036 0.23729 0.44364 0.26 Uiso 0.17154 16
O O44 2.48922 0.18581 0.53715 0.26 Uiso 0.17154 16
Si Si45 0.3623(5) 0.43660(27) 0.25 1.0 Uiso 0.022 8
Si Si46 0.2587(5) 0.56390(28) 0.25 1.0 Uiso 0.022 8
O O47 0.3220(7) 0.7562(5) 0.25 1.0 Uiso 0.02441 8
Si Si48 0.6411(7) 0.7605(5) 0.18678(26) 0.5 Uiso 0.022 16
O O49 2.5 0.19343 0.43606 0.26 Uiso 0.17154 8
Si Si50 0.0 0.5218(4) 0.2711(4) 0.5 Uiso 0.022 8
Si Si51 0.0 0.4472(4) 0.37106(35) 0.5 Uiso 0.022 8
Si Si52 0.0 0.5291(4) 0.4659(4) 0.5 Uiso 0.022 8
O O53 0.0 0.5022(5) 0.3329(4) 0.5 Uiso 0.02441 8
O O54 0.0 0.4691(5) 0.43299(35) 0.5 Uiso 0.02441 8
Si Si55 0.0 0.4504(4) 0.1703(4) 0.5 Uiso 0.022 8
Si Si56 0.0 0.5341(4) 0.0751(4) 0.5 Uiso 0.022 8
O O57 0.0 0.4648(5) 0.23339(33) 0.5 Uiso 0.02441 8
O O58 0.0 0.5082(5) 0.1353(4) 0.5 Uiso 0.02441 8
O O59 0.0 0.4839(5) 0.0303(4) 0.5 Uiso 0.02441 8
O O60 0.5 0.7782(13) 0.3204(7) 0.5 Uiso 0.02441 8
O O61 0.5 0.5645(9) 0.5672(7) 0.5 Uiso 0.02441 8
O O62 0.5 0.6195(11) 0.3606(6) 0.5 Uiso 0.02441 8
O O63 0.5 0.7759(13) 0.1790(7) 0.5 Uiso 0.02441 8
O O64 0.5 0.5558(9) 0.9504(7) 0.5 Uiso 0.02441 8
O O65 0.5 0.6191(11) 0.1682(6) 0.5 Uiso 0.02441 8
O O66 0.5 0.4386(6) 0.2627(6) 0.5 Uiso 0.02441 8

loop_
_atom_type_symbol
_atom_type_number_in_cell
Si 115.2
O 284.0
N 4.16

loop_
_geom_angle_atom_site_label_1
_geom_angle_atom_site_label_2
_geom_angle_atom_site_label_3
_geom_angle
O15 Si1 O13 113.435
O15 Si1 O7 112.329
O15 Si1 O62 106.568
O7 Si1 O62 113.953
O12 Si2 O6 111.535
O20 Si2 O25 106.37
O20 Si2 O11 106.713
O13 Si3 O10 108.943
O13 Si3 O8 111.597
O10 Si3 O8 110.187
O61 Si4 O10 110.237
O61 Si4 O11 109.215
O61 Si4 O8 108.38
O10 Si4 O11 105.639
O6 Si5 O60 111.456
O6 Si5 O7 104.884
O6 Si5 O47 109.531
O60 Si5 O7 111.971
O60 Si5 O47 112.185
O7 Si5 O47 106.446
O29 Si16 O27 110.171
O29 Si16 O21 108.84
O29 Si16 O65 109.289
O27 Si16 O21 106.55
O27 Si16 O65 109.056
O21 Si16 O65 112.897
O26 Si17 O20 111.683
O27 Si18 O22 109.537
O64 Si19 O24 110.943
O64 Si19 O25 109.4
O66 Si45 O14 109.989
O66 Si45 O31 108.861
O66 Si45 O14 109.989
O28 Si45 O14 106.45
O31 Si45 O14 107.522
O31 Si45 O14 107.522
O15 Si46 O31 109.969
O15 Si46 O31 109.969
O20 Si48 O63 111.419
O20 Si48 O21 105.689
O63 Si48 O21 111.9
O30 Si50 O30 108.945
O30 Si50 O53 108.446
O30 Si50 O57 110.893
O30 Si50 O30 104.252
O30 Si50 O53 108.446
O30 Si50 O57 110.893
O30 Si50 O30 104.252
O53 Si50 O57 109.15
O53 Si51 O54 108.683
O12 Si51 O12 106.291
O9 Si52 O9 109.438
O58 Si55 O57 111.223
O26 Si55 O26 106.465
O59 Si56 O58 112.189
O23 Si56 O23 108.951
O9 Si56 O9 106.13

loop_
_geom_bond_atom_site_label_1
_geom_bond_atom_site_label_2
_geom_bond_distance
Si1 O15 1.5676
Si1 O13 1.5679
Si1 O7 1.6022
Si1 O62 1.6125
Si2 O12 1.5685
Si2 O6 1.6055
Si3 O13 1.5853
Si3 O10 1.5956
Si3 O8 1.6327
Si4 O61 1.5867
Si4 O10 1.5956
Si4 O11 1.6228
Si5 O6 1.5953
Si5 O60 1.6049
Si5 O7 1.6174
Si5 O47 1.6202
Si16 O29 1.5809
Si16 O27 1.5907
Si16 O21 1.6118
Si16 O65 1.6216
Si17 O26 1.5671
Si17 O20 1.6065
Si18 O27 1.5947
Si19 O64 1.5831
Si19 O24 1.596
Si19 O25 1.6223
Si45 O66 1.5527
Si45 O31 1.5941
Si45 O14 1.6374
Si46 O15 1.5491
Si46 O30 1.5782
Si46 O31 1.5821
Si46 O31 1.5821
Si48 O20 1.5973
Si48 O63 1.6086
Si48 O21 1.6224
Si50 O53 1.5978
Si50 O57 1.6098
Si51 O53 1.5793
Si51 O54 1.6166
Si52 O54 1.6026
Si55 O58 1.5871
Si55 O57 1.5996
Si56 O59 1.602
Si56 O58 1.6076
